data_7120771
loop_
_publ_author_name
'Kilpatrick, Alexander Florian Ross'
'Green, Jennifer'
'Turner, Zoe'
'Buffet, Jean-Charles'
'O&#x2019;Hare, Dermot'

_publ_section_title
;
 Zirconium arene triple-decker sandwich complexes: Synthesis, electronic
 structure and bonding
;
_journal_name_full 'Chem. Commun.'
_journal_paper_doi 10.1039/C7CC07083G
_journal_year 2017
_chemical_formula_moiety 'C36 H46 Zr2'
_chemical_formula_sum 'C36 H46 Zr2'
_chemical_formula_weight 661.17
_chemical_properties_physical Air-sensitive,Moisture-sensitive
_space_group_crystal_system triclinic
_space_group_IT_number 2
_space_group_name_Hall '-P 1'
_space_group_name_H-M_alt 'P -1'
_symmetry_space_group_name_Hall '-P 1'
_symmetry_space_group_name_H-M 'P -1'
_atom_sites_solution_hydrogens mixed
_audit_creation_method SHELXL-2014/7
_audit_update_record
;
2017-09-07 deposited with the CCDC.
2017-10-13 downloaded from the CCDC.
;
_cell_angle_alpha 96.3910(10)
_cell_angle_beta 109.5610(10)
_cell_angle_gamma 90.0210(10)
_cell_formula_units_Z 4
_cell_length_a 13.3867(2)
_cell_length_b 14.8682(2)
_cell_length_c 16.7564(2)
_cell_measurement_reflns_used 72375
_cell_measurement_temperature 150(2)
_cell_measurement_theta_max 27.48
_cell_measurement_theta_min 5.1
_cell_volume 3120.59(8)
_computing_cell_refinement 'DENZO/SCALEPACK (Otwinowski & Minor, 1997)'
_computing_data_collection 'COLLECT (Nonius, 2001)'
_computing_data_reduction 'DENZO/SCALEPACK (Otwinowski & Minor, 1997)'
_computing_molecular_graphics
;
ORTEP3 for Windows. Farrugia, L. J. J. Appl. Cryst. 1997, 30, 565.
;
_computing_structure_refinement 'SHELXL-2014/7 (Sheldrick, 2014)'
_computing_structure_solution
;
SUPERFLIP 
Palatinus, L.; Chapuis, G. J. Appl. Cryst. 2007, 40, 786-790.
;
_diffrn_ambient_temperature 150(2)
_diffrn_detector_area_resol_mean 9
_diffrn_measured_fraction_theta_full 0.992
_diffrn_measured_fraction_theta_max 0.987
_diffrn_measurement_device_type KappaCCD
_diffrn_measurement_method 'CCD rotation images, thick slices'
_diffrn_radiation_type MoK\a
_diffrn_radiation_wavelength 0.71073
_diffrn_reflns_av_R_equivalents 0.0349
_diffrn_reflns_av_unetI/netI 0.0570
_diffrn_reflns_Laue_measured_fraction_full 0.992
_diffrn_reflns_Laue_measured_fraction_max 0.987
_diffrn_reflns_limit_h_max 16
_diffrn_reflns_limit_h_min -17
_diffrn_reflns_limit_k_max 19
_diffrn_reflns_limit_k_min -19
_diffrn_reflns_limit_l_max 21
_diffrn_reflns_limit_l_min -21
_diffrn_reflns_number 25997
_diffrn_reflns_point_group_measured_fraction_full 0.992
_diffrn_reflns_point_group_measured_fraction_max 0.987
_diffrn_reflns_theta_full 26.000
_diffrn_reflns_theta_max 27.557
_diffrn_reflns_theta_min 5.101
_diffrn_source 'fine-focus sealed tube'
_exptl_absorpt_coefficient_mu 0.690
_exptl_absorpt_correction_T_max 1.000
_exptl_absorpt_correction_T_min 0.84943
_exptl_absorpt_correction_type multi-scan
_exptl_absorpt_process_details
;
Multi-scan from symmetry-related measurements using
Sortav (Blessing, 1995)
;
_exptl_crystal_colour 'dark red'
_exptl_crystal_density_diffrn 1.407
_exptl_crystal_description plate
_exptl_crystal_F_000 1368
_exptl_crystal_size_max 0.300
_exptl_crystal_size_mid 0.200
_exptl_crystal_size_min 0.100
_refine_diff_density_max 0.739
_refine_diff_density_min -0.565
_refine_diff_density_rms 0.080
_refine_ls_extinction_method none
_refine_ls_goodness_of_fit_ref 1.036
_refine_ls_hydrogen_treatment mixed
_refine_ls_matrix_type full
_refine_ls_number_parameters 745
_refine_ls_number_reflns 14243
_refine_ls_number_restraints 0
_refine_ls_restrained_S_all 1.036
_refine_ls_R_factor_all 0.0683
_refine_ls_R_factor_gt 0.0384
_refine_ls_shift/su_max 0.001
_refine_ls_shift/su_mean 0.000
_refine_ls_structure_factor_coef Fsqd
_refine_ls_weighting_details 'w=1/[\s^2^(Fo^2^)+(0.0452P)^2^+0.4556P] where P=(Fo^2^+2Fc^2^)/3'
_refine_ls_weighting_scheme calc
_refine_ls_wR_factor_gt 0.0838
_refine_ls_wR_factor_ref 0.0949
_reflns_Friedel_coverage 0.000
_reflns_number_gt 10296
_reflns_number_total 14243
_reflns_threshold_expression 'I > 2\s(I)'
_cod_data_source_file c7cc07083g2.cif
_cod_data_source_block Compound4
_cod_database_code 7120771
_shelx_shelxl_version_number 2014/7
_shelx_space_group_comment
;
The symmetry employed for this shelxl refinement is uniquely defined
by the following loop, which should always be used as a source of
symmetry information in preference to the above space-group names.
They are only intended as comments.
;
_shelx_estimated_absorpt_t_min 0.820
_shelx_estimated_absorpt_t_max 0.934

loop_
_space_group_symop_operation_xyz
'x, y, z'
'-x, -y, -z'

loop_
_atom_site_label
_atom_site_type_symbol
_atom_site_fract_x
_atom_site_fract_y
_atom_site_fract_z
_atom_site_U_iso_or_equiv
_atom_site_adp_type
_atom_site_occupancy
_atom_site_site_symmetry_order
_atom_site_calc_flag
_atom_site_refinement_flags_posn
_atom_site_refinement_flags_adp
H34B H 0.036(2) 0.111(2) 0.2320(18) 0.031(8) Uiso 1 1 d . .
H31B H 0.298(2) 0.337(2) 0.2706(18) 0.031(8) Uiso 1 1 d . .
H32 H 0.788(2) 0.681(2) 0.416(2) 0.036(8) Uiso 1 1 d . .
H33B H 0.135(2) 0.176(2) 0.372(2) 0.035(8) Uiso 1 1 d . .
H31 H 0.804(3) 0.615(2) 0.291(2) 0.047(10) Uiso 1 1 d . .
H33 H 0.645(2) 0.803(2) 0.399(2) 0.039(8) Uiso 1 1 d . .
H32B H 0.278(2) 0.293(2) 0.3937(19) 0.037(8) Uiso 1 1 d . .
H34 H 0.555(3) 0.835(3) 0.262(2) 0.062(11) Uiso 1 1 d . .
C1A C -0.0276(2) 0.4254(2) 0.14980(18) 0.0336(6) Uani 1 1 d . .
C2A C 0.0619(2) 0.47752(19) 0.2059(2) 0.0349(7) Uani 1 1 d . .
C3A C 0.0656(2) 0.47923(19) 0.2917(2) 0.0346(7) Uani 1 1 d . .
C4A C -0.0274(2) 0.42869(19) 0.29006(19) 0.0333(6) Uani 1 1 d . .
C5A C -0.0391(2) 0.36125(19) 0.34231(18) 0.0332(6) Uani 1 1 d . .
C6A C -0.1066(2) 0.2907(2) 0.2871(2) 0.0369(7) Uani 1 1 d . .
C7A C -0.1344(2) 0.3078(2) 0.20045(19) 0.0353(7) Uani 1 1 d . .
C8A C -0.0860(2) 0.39533(19) 0.20208(19) 0.0336(7) Uani 1 1 d . .
C9A C -0.0635(3) 0.4130(2) 0.0542(2) 0.0478(8) Uani 1 1 d . .
H9A H -0.0031 0.4241 0.0355 0.072 Uiso 1 1 calc R U
H9B H -0.1186 0.4559 0.0317 0.072 Uiso 1 1 calc R U
H9C H -0.0922 0.3510 0.0329 0.072 Uiso 1 1 calc R U
C10A C 0.1414(3) 0.5247(2) 0.1784(2) 0.0441(8) Uani 1 1 d . .
H10A H 0.1524 0.4876 0.1301 0.066 Uiso 1 1 calc R U
H10B H 0.2088 0.5339 0.2259 0.066 Uiso 1 1 calc R U
H10C H 0.1152 0.5835 0.1611 0.066 Uiso 1 1 calc R U
C11A C 0.1493(3) 0.5284(2) 0.3680(2) 0.0422(8) Uani 1 1 d . .
H11A H 0.1558 0.4981 0.4184 0.063 Uiso 1 1 calc R U
H11B H 0.1293 0.5911 0.3772 0.063 Uiso 1 1 calc R U
H11C H 0.2174 0.5281 0.3580 0.063 Uiso 1 1 calc R U
C12A C 0.0043(3) 0.3675(2) 0.43837(19) 0.0443(8) Uani 1 1 d . .
H12A H 0.0222 0.3070 0.4556 0.066 Uiso 1 1 calc R U
H12B H -0.0494 0.3919 0.4619 0.066 Uiso 1 1 calc R U
H12C H 0.0680 0.4076 0.4600 0.066 Uiso 1 1 calc R U
C13A C -0.1439(3) 0.2092(2) 0.3155(2) 0.0458(8) Uani 1 1 d . .
H13A H -0.1030 0.2058 0.3757 0.069 Uiso 1 1 calc R U
H13B H -0.1339 0.1546 0.2810 0.069 Uiso 1 1 calc R U
H13C H -0.2193 0.2138 0.3086 0.069 Uiso 1 1 calc R U
C14A C -0.2046(2) 0.2476(2) 0.1240(2) 0.0442(8) Uani 1 1 d . .
H14A H -0.1884 0.2597 0.0733 0.066 Uiso 1 1 calc R U
H14B H -0.2791 0.2599 0.1158 0.066 Uiso 1 1 calc R U
H14C H -0.1921 0.1840 0.1332 0.066 Uiso 1 1 calc R U
C15A C 0.4357(2) 0.1055(2) 0.37146(19) 0.0348(7) Uani 1 1 d . .
C16A C 0.4744(2) 0.1674(2) 0.3288(2) 0.0401(7) Uani 1 1 d . .
C17A C 0.4501(2) 0.1350(2) 0.2417(2) 0.0425(8) Uani 1 1 d . .
C18A C 0.3984(2) 0.0468(2) 0.22874(19) 0.0351(7) Uani 1 1 d . .
C19A C 0.3049(2) 0.0065(2) 0.16139(19) 0.0366(7) Uani 1 1 d . .
C20A C 0.2437(2) -0.03772(19) 0.20066(19) 0.0339(7) Uani 1 1 d . .
C21A C 0.2915(2) -0.02435(18) 0.29111(18) 0.0301(6) Uani 1 1 d . .
C22A C 0.3900(2) 0.02763(18) 0.30944(18) 0.0298(6) Uani 1 1 d . .
C23A C 0.4493(3) 0.1169(2) 0.4648(2) 0.0483(8) Uani 1 1 d . .
H23A H 0.4404 0.1804 0.4831 0.072 Uiso 1 1 calc R U
H23B H 0.5205 0.0991 0.4976 0.072 Uiso 1 1 calc R U
H23C H 0.3960 0.0786 0.4746 0.072 Uiso 1 1 calc R U
C24A C 0.5328(3) 0.2560(2) 0.3708(3) 0.0573(10) Uani 1 1 d . .
H24A H 0.5068 0.2807 0.4166 0.086 Uiso 1 1 calc R U
H24B H 0.5207 0.2989 0.3285 0.086 Uiso 1 1 calc R U
H24C H 0.6089 0.2461 0.3948 0.086 Uiso 1 1 calc R U
C25A C 0.4776(3) 0.1832(3) 0.1767(3) 0.0606(10) Uani 1 1 d . .
H25A H 0.4403 0.1526 0.1194 0.091 Uiso 1 1 calc R U
H25B H 0.5543 0.1821 0.1881 0.091 Uiso 1 1 calc R U
H25C H 0.4562 0.2461 0.1804 0.091 Uiso 1 1 calc R U
C26A C 0.2847(3) -0.0015(3) 0.0667(2) 0.0536(9) Uani 1 1 d . .
H26A H 0.2092 -0.0160 0.0357 0.080 Uiso 1 1 calc R U
H26B H 0.3270 -0.0497 0.0511 0.080 Uiso 1 1 calc R U
H26C H 0.3047 0.0561 0.0517 0.080 Uiso 1 1 calc R U
C27A C 0.1401(3) -0.0893(2) 0.1544(2) 0.0457(8) Uani 1 1 d . .
H27A H 0.1538 -0.1503 0.1326 0.069 Uiso 1 1 calc R U
H27B H 0.0982 -0.0575 0.1068 0.069 Uiso 1 1 calc R U
H27C H 0.1007 -0.0938 0.1938 0.069 Uiso 1 1 calc R U
C28A C 0.2494(3) -0.0618(2) 0.3532(2) 0.0408(7) Uani 1 1 d . .
H28A H 0.2783 -0.0254 0.4090 0.061 Uiso 1 1 calc R U
H28B H 0.2704 -0.1246 0.3586 0.061 Uiso 1 1 calc R U
H28C H 0.1718 -0.0601 0.3328 0.061 Uiso 1 1 calc R U
C29A C 0.0967(2) 0.19083(19) 0.16336(17) 0.0298(6) Uani 1 1 d . .
C30A C 0.1919(2) 0.24969(19) 0.17640(17) 0.0308(6) Uani 1 1 d . .
C31A C 0.2454(2) 0.29487(19) 0.26344(18) 0.0308(6) Uani 1 1 d . .
C32A C 0.2244(2) 0.27030(19) 0.33836(18) 0.0308(6) Uani 1 1 d . .
C33A C 0.1566(2) 0.18861(19) 0.32710(19) 0.0303(6) Uani 1 1 d . .
C34A C 0.0898(2) 0.15458(19) 0.23958(18) 0.0288(6) Uani 1 1 d . .
C35A C 0.0383(2) 0.1400(2) 0.07743(19) 0.0405(7) Uani 1 1 d . .
H35A H -0.0260 0.1100 0.0792 0.061 Uiso 1 1 calc R U
H35B H 0.0841 0.0944 0.0627 0.061 Uiso 1 1 calc R U
H35C H 0.0189 0.1824 0.0344 0.061 Uiso 1 1 calc R U
C36A C 0.2067(3) 0.2924(2) 0.1034(2) 0.0426(7) Uani 1 1 d . .
H36A H 0.1442 0.3268 0.0768 0.064 Uiso 1 1 calc R U
H36B H 0.2155 0.2449 0.0610 0.064 Uiso 1 1 calc R U
H36C H 0.2699 0.3332 0.1248 0.064 Uiso 1 1 calc R U
Zr1A Zr 0.06299(2) 0.31411(2) 0.24819(2) 0.02638(7) Uani 1 1 d . .
Zr2A Zr 0.27256(2) 0.13478(2) 0.25771(2) 0.02844(8) Uani 1 1 d . .
C1B C 0.8966(2) 0.8623(2) 0.20553(18) 0.0324(6) Uani 1 1 d . .
C2B C 0.9672(2) 0.8051(2) 0.25932(19) 0.0330(6) Uani 1 1 d . .
C3B C 0.9844(2) 0.83508(19) 0.34593(18) 0.0310(6) Uani 1 1 d . .
C4B C 0.9266(2) 0.91670(18) 0.34864(17) 0.0291(6) Uani 1 1 d . .
C5B C 0.8594(2) 0.94481(19) 0.39715(17) 0.0307(6) Uani 1 1 d . .
C6B C 0.7691(2) 0.98309(19) 0.34109(19) 0.0332(6) Uani 1 1 d . .
C7B C 0.7727(2) 0.97445(19) 0.25732(19) 0.0328(6) Uani 1 1 d . .
C8B C 0.8726(2) 0.93396(19) 0.26131(17) 0.0304(6) Uani 1 1 d . .
C9B C 0.8624(3) 0.8561(2) 0.10973(19) 0.0455(8) Uani 1 1 d . .
H9D H 0.8916 0.8022 0.0878 0.068 Uiso 1 1 calc R U
H9E H 0.8886 0.9103 0.0934 0.068 Uiso 1 1 calc R U
H9F H 0.7848 0.8517 0.0857 0.068 Uiso 1 1 calc R U
C10B C 1.0175(3) 0.7242(2) 0.2292(2) 0.0440(8) Uani 1 1 d . .
H10D H 1.0946 0.7350 0.2488 0.066 Uiso 1 1 calc R U
H10E H 0.9901 0.7139 0.1668 0.066 Uiso 1 1 calc R U
H10F H 1.0007 0.6708 0.2525 0.066 Uiso 1 1 calc R U
C11B C 1.0591(2) 0.7934(2) 0.4204(2) 0.0413(7) Uani 1 1 d . .
H11D H 1.0467 0.8177 0.4729 0.062 Uiso 1 1 calc R U
H11E H 1.1326 0.8079 0.4255 0.062 Uiso 1 1 calc R U
H11F H 1.0466 0.7275 0.4111 0.062 Uiso 1 1 calc R U
C12B C 0.8787(2) 0.9394(2) 0.49048(18) 0.0408(7) Uani 1 1 d . .
H12D H 0.8124 0.9212 0.4980 0.061 Uiso 1 1 calc R U
H12E H 0.9041 0.9988 0.5229 0.061 Uiso 1 1 calc R U
H12F H 0.9322 0.8946 0.5111 0.061 Uiso 1 1 calc R U
C13B C 0.6814(3) 1.0252(2) 0.3673(2) 0.0442(8) Uani 1 1 d . .
H13D H 0.6990 1.0897 0.3866 0.066 Uiso 1 1 calc R U
H13E H 0.6728 0.9952 0.4139 0.066 Uiso 1 1 calc R U
H13F H 0.6151 1.0182 0.3186 0.066 Uiso 1 1 calc R U
C14B C 0.6904(3) 1.0043(2) 0.1798(2) 0.0458(8) Uani 1 1 d . .
H14D H 0.6918 0.9660 0.1287 0.069 Uiso 1 1 calc R U
H14E H 0.7057 1.0675 0.1752 0.069 Uiso 1 1 calc R U
H14F H 0.6200 0.9986 0.1851 0.069 Uiso 1 1 calc R U
C15B C 0.5615(2) 0.5266(2) 0.3665(2) 0.0438(8) Uani 1 1 d . .
C16B C 0.6163(2) 0.4736(2) 0.3203(2) 0.0464(8) Uani 1 1 d . .
C17B C 0.5597(2) 0.46256(19) 0.2325(2) 0.0435(8) Uani 1 1 d . .
C18B C 0.4605(2) 0.50806(19) 0.2211(2) 0.0394(7) Uani 1 1 d . .
C19B C 0.4062(2) 0.5678(2) 0.1598(2) 0.0401(7) Uani 1 1 d . .
C20B C 0.3711(2) 0.6400(2) 0.2061(2) 0.0414(8) Uani 1 1 d . .
C21B C 0.4057(2) 0.6301(2) 0.2941(2) 0.0391(7) Uani 1 1 d . .
C22B C 0.4609(2) 0.5466(2) 0.3044(2) 0.0390(7) Uani 1 1 d . .
C23B C 0.5996(3) 0.5515(3) 0.4615(2) 0.0614(10) Uani 1 1 d . .
H23D H 0.6739 0.5735 0.4810 0.092 Uiso 1 1 calc R U
H23E H 0.5938 0.4980 0.4893 0.092 Uiso 1 1 calc R U
H23F H 0.5561 0.5991 0.4763 0.092 Uiso 1 1 calc R U
C24B C 0.7250(3) 0.4368(2) 0.3628(3) 0.0611(11) Uani 1 1 d . .
H24D H 0.7184 0.3896 0.3974 0.092 Uiso 1 1 calc R U
H24E H 0.7729 0.4861 0.3995 0.092 Uiso 1 1 calc R U
H24F H 0.7537 0.4111 0.3190 0.092 Uiso 1 1 calc R U
C25B C 0.5946(3) 0.4127(2) 0.1633(3) 0.0611(11) Uani 1 1 d . .
H25D H 0.5638 0.4400 0.1103 0.092 Uiso 1 1 calc R U
H25E H 0.5705 0.3489 0.1542 0.092 Uiso 1 1 calc R U
H25F H 0.6722 0.4167 0.1807 0.092 Uiso 1 1 calc R U
C26B C 0.3765(3) 0.5501(3) 0.0647(2) 0.0564(10) Uani 1 1 d . .
H26D H 0.3567 0.6068 0.0397 0.085 Uiso 1 1 calc R U
H26E H 0.3163 0.5061 0.0420 0.085 Uiso 1 1 calc R U
H26F H 0.4371 0.5259 0.0501 0.085 Uiso 1 1 calc R U
C27B C 0.3068(3) 0.7165(2) 0.1672(2) 0.0533(9) Uani 1 1 d . .
H27D H 0.3218 0.7273 0.1155 0.080 Uiso 1 1 calc R U
H27E H 0.3256 0.7714 0.2081 0.080 Uiso 1 1 calc R U
H27F H 0.2312 0.7008 0.1524 0.080 Uiso 1 1 calc R U
C28B C 0.3802(3) 0.6932(2) 0.3610(2) 0.0544(9) Uani 1 1 d . .
H28D H 0.4231 0.6789 0.4178 0.082 Uiso 1 1 calc R U
H28E H 0.3048 0.6858 0.3535 0.082 Uiso 1 1 calc R U
H28F H 0.3962 0.7559 0.3550 0.082 Uiso 1 1 calc R U
C29B C 0.6280(2) 0.7521(2) 0.19075(19) 0.0383(7) Uani 1 1 d . .
C30B C 0.6940(3) 0.6713(2) 0.1983(2) 0.0390(7) Uani 1 1 d . .
C31B C 0.7595(2) 0.6565(2) 0.2846(2) 0.0363(7) Uani 1 1 d . .
C32B C 0.7498(2) 0.7042(2) 0.3619(2) 0.0349(7) Uani 1 1 d . .
C33B C 0.6579(2) 0.7608(2) 0.35197(19) 0.0345(7) Uani 1 1 d . .
C34B C 0.6038(2) 0.7880(2) 0.2669(2) 0.0358(7) Uani 1 1 d . .
C35B C 0.5530(3) 0.7721(3) 0.1043(2) 0.0581(10) Uani 1 1 d . .
H35D H 0.5174 0.8285 0.1113 0.087 Uiso 1 1 calc R U
H35E H 0.4999 0.7222 0.0799 0.087 Uiso 1 1 calc R U
H35F H 0.5935 0.7784 0.0660 0.087 Uiso 1 1 calc R U
C36B C 0.7261(3) 0.6310(3) 0.1238(2) 0.0593(10) Uani 1 1 d . .
H36D H 0.7703 0.6756 0.1104 0.089 Uiso 1 1 calc R U
H36E H 0.6625 0.6147 0.0740 0.089 Uiso 1 1 calc R U
H36F H 0.7664 0.5768 0.1388 0.089 Uiso 1 1 calc R U
Zr1B Zr 0.78692(2) 0.81547(2) 0.28851(2) 0.02677(7) Uani 1 1 d . .
Zr2B Zr 0.57639(2) 0.62985(2) 0.26660(2) 0.03233(8) Uani 1 1 d . .

loop_
_atom_site_aniso_label
_atom_site_aniso_U_11
_atom_site_aniso_U_22
_atom_site_aniso_U_33
_atom_site_aniso_U_23
_atom_site_aniso_U_13
_atom_site_aniso_U_12
C1A 0.0316(16) 0.0347(16) 0.0365(16) 0.0142(13) 0.0111(12) 0.0080(12)
C2A 0.0328(16) 0.0272(15) 0.0463(18) 0.0139(13) 0.0126(13) 0.0060(12)
C3A 0.0321(16) 0.0228(14) 0.0475(18) 0.0046(13) 0.0113(13) 0.0029(12)
C4A 0.0338(16) 0.0248(15) 0.0444(17) 0.0052(12) 0.0170(13) 0.0098(12)
C5A 0.0358(16) 0.0323(16) 0.0378(16) 0.0072(13) 0.0198(13) 0.0075(12)
C6A 0.0334(16) 0.0388(17) 0.0445(18) 0.0071(14) 0.0201(13) 0.0035(13)
C7A 0.0277(15) 0.0365(17) 0.0426(17) 0.0078(13) 0.0122(12) 0.0040(12)
C8A 0.0260(15) 0.0305(16) 0.0417(17) 0.0056(13) 0.0077(12) 0.0073(12)
C9A 0.0401(19) 0.061(2) 0.0394(18) 0.0176(16) 0.0065(14) 0.0004(16)
C10A 0.0449(19) 0.0400(18) 0.0499(19) 0.0113(15) 0.0175(15) -0.0020(15)
C11A 0.0425(18) 0.0311(16) 0.0467(19) 0.0006(14) 0.0081(14) -0.0027(13)
C12A 0.056(2) 0.0409(18) 0.0396(18) 0.0021(14) 0.0214(15) 0.0027(15)
C13A 0.048(2) 0.047(2) 0.0470(19) 0.0099(15) 0.0209(15) -0.0058(15)
C14A 0.0355(17) 0.0456(19) 0.0463(19) 0.0013(15) 0.0085(14) -0.0055(14)
C15A 0.0254(15) 0.0321(16) 0.0442(17) 0.0043(13) 0.0084(12) 0.0051(12)
C16A 0.0227(15) 0.0333(17) 0.062(2) 0.0074(15) 0.0112(14) 0.0032(12)
C17A 0.0286(16) 0.0412(18) 0.066(2) 0.0203(16) 0.0229(15) 0.0097(13)
C18A 0.0322(16) 0.0347(16) 0.0433(17) 0.0073(13) 0.0183(13) 0.0116(13)
C19A 0.0417(17) 0.0347(16) 0.0349(16) 0.0048(13) 0.0145(13) 0.0130(13)
C20A 0.0320(16) 0.0261(15) 0.0391(16) -0.0001(12) 0.0073(12) 0.0068(12)
C21A 0.0271(14) 0.0252(14) 0.0372(15) 0.0018(12) 0.0103(12) 0.0032(11)
C22A 0.0259(14) 0.0265(14) 0.0360(15) 0.0041(12) 0.0091(11) 0.0063(11)
C23A 0.047(2) 0.0424(19) 0.0429(18) -0.0018(15) 0.0007(15) 0.0053(15)
C24A 0.0376(19) 0.042(2) 0.083(3) 0.0086(18) 0.0079(18) -0.0080(15)
C25A 0.055(2) 0.059(2) 0.088(3) 0.032(2) 0.044(2) 0.0117(19)
C26A 0.061(2) 0.064(2) 0.0388(18) 0.0080(17) 0.0199(16) 0.0221(19)
C27A 0.0420(19) 0.0331(17) 0.0506(19) -0.0032(14) 0.0031(15) 0.0026(14)
C28A 0.0379(17) 0.0377(17) 0.0495(19) 0.0092(14) 0.0171(14) 0.0028(14)
C29A 0.0287(15) 0.0311(15) 0.0288(14) 0.0038(12) 0.0085(11) 0.0039(12)
C30A 0.0337(15) 0.0303(15) 0.0316(15) 0.0070(12) 0.0143(12) 0.0045(12)
C31A 0.0271(15) 0.0256(15) 0.0383(16) 0.0026(12) 0.0096(12) 0.0000(12)
C32A 0.0272(15) 0.0291(15) 0.0324(15) 0.0019(12) 0.0059(12) 0.0045(12)
C33A 0.0322(16) 0.0279(15) 0.0338(16) 0.0078(12) 0.0136(12) 0.0072(12)
C34A 0.0228(14) 0.0250(14) 0.0382(16) 0.0038(12) 0.0095(11) -0.0009(11)
C35A 0.0368(17) 0.0431(18) 0.0356(16) -0.0015(14) 0.0063(13) 0.0027(14)
C36A 0.0480(19) 0.0444(19) 0.0420(18) 0.0114(15) 0.0219(15) 0.0064(15)
Zr1A 0.02504(14) 0.02444(14) 0.03001(14) 0.00503(11) 0.00915(10) 0.00317(10)
Zr2A 0.02541(14) 0.02562(14) 0.03426(15) 0.00405(11) 0.00987(11) 0.00412(11)
C1B 0.0334(16) 0.0350(16) 0.0301(15) 0.0044(12) 0.0123(12) -0.0006(12)
C2B 0.0293(15) 0.0346(16) 0.0392(16) 0.0057(13) 0.0167(12) -0.0012(12)
C3B 0.0256(14) 0.0337(16) 0.0360(16) 0.0084(12) 0.0119(12) -0.0009(12)
C4B 0.0254(14) 0.0288(15) 0.0304(14) 0.0014(11) 0.0064(11) -0.0051(11)
C5B 0.0286(15) 0.0292(15) 0.0324(15) -0.0029(12) 0.0101(11) -0.0084(11)
C6B 0.0289(15) 0.0268(15) 0.0419(17) -0.0003(12) 0.0108(12) -0.0033(12)
C7B 0.0280(15) 0.0260(15) 0.0409(17) 0.0051(12) 0.0066(12) 0.0001(11)
C8B 0.0294(15) 0.0319(15) 0.0305(15) 0.0038(12) 0.0109(11) -0.0067(12)
C9B 0.0474(19) 0.059(2) 0.0298(16) 0.0052(15) 0.0130(14) 0.0022(16)
C10B 0.048(2) 0.0417(19) 0.051(2) 0.0104(15) 0.0276(16) 0.0112(15)
C11B 0.0337(17) 0.051(2) 0.0412(17) 0.0154(15) 0.0120(13) 0.0064(14)
C12B 0.0356(17) 0.053(2) 0.0306(16) -0.0057(14) 0.0106(13) -0.0072(14)
C13B 0.0368(18) 0.0406(18) 0.056(2) -0.0008(15) 0.0181(15) 0.0069(14)
C14B 0.0394(18) 0.0423(19) 0.053(2) 0.0138(16) 0.0093(15) 0.0051(14)
C15B 0.0272(16) 0.0434(19) 0.061(2) 0.0148(16) 0.0130(14) -0.0049(14)
C16B 0.0307(17) 0.0298(17) 0.080(3) 0.0127(16) 0.0178(16) -0.0034(13)
C17B 0.0336(17) 0.0201(15) 0.080(3) -0.0003(15) 0.0249(16) -0.0012(12)
C18B 0.0292(16) 0.0260(15) 0.059(2) -0.0068(14) 0.0132(14) -0.0077(12)
C19B 0.0260(15) 0.0346(17) 0.0504(19) -0.0076(14) 0.0047(13) -0.0079(12)
C20B 0.0233(15) 0.0314(17) 0.061(2) -0.0033(15) 0.0055(14) -0.0068(12)
C21B 0.0242(15) 0.0321(16) 0.056(2) -0.0092(14) 0.0107(13) -0.0057(12)
C22B 0.0248(15) 0.0348(17) 0.057(2) 0.0022(15) 0.0143(13) -0.0068(12)
C23B 0.040(2) 0.082(3) 0.061(2) 0.025(2) 0.0101(17) -0.0099(19)
C24B 0.039(2) 0.044(2) 0.104(3) 0.024(2) 0.024(2) 0.0089(16)
C25B 0.048(2) 0.0371(19) 0.104(3) -0.012(2) 0.039(2) -0.0034(16)
C26B 0.045(2) 0.053(2) 0.057(2) -0.0114(18) 0.0049(16) -0.0100(17)
C27B 0.0307(17) 0.043(2) 0.073(2) 0.0021(17) 0.0016(16) 0.0042(14)
C28B 0.0382(19) 0.049(2) 0.072(2) -0.0133(18) 0.0196(17) -0.0014(16)
C29B 0.0333(16) 0.0370(17) 0.0366(16) 0.0029(13) 0.0019(13) -0.0080(13)
C30B 0.0440(18) 0.0289(16) 0.0429(18) -0.0093(13) 0.0174(14) -0.0105(13)
C31B 0.0270(16) 0.0227(15) 0.058(2) 0.0027(14) 0.0128(14) -0.0016(12)
C32B 0.0278(15) 0.0351(16) 0.0388(17) 0.0065(13) 0.0067(12) -0.0038(12)
C33B 0.0292(15) 0.0360(17) 0.0379(16) -0.0035(13) 0.0132(12) -0.0070(12)
C34B 0.0243(15) 0.0262(15) 0.0547(19) 0.0024(14) 0.0111(13) -0.0017(12)
C35B 0.052(2) 0.056(2) 0.048(2) 0.0085(17) -0.0074(16) -0.0129(18)
C36B 0.070(3) 0.050(2) 0.060(2) -0.0201(18) 0.034(2) -0.0139(19)
Zr1B 0.02540(14) 0.02407(14) 0.02979(14) 0.00030(11) 0.00885(10) -0.00213(10)
Zr2B 0.02285(14) 0.02525(15) 0.04571(17) -0.00066(12) 0.00889(12) -0.00254(11)

loop_
_atom_type_symbol
_atom_type_description
_atom_type_scat_dispersion_real
_atom_type_scat_dispersion_imag
_atom_type_scat_source
C C 0.0033 0.0016 'International Tables Vol C Tables 4.2.6.8 and 6.1.1.4'
H H 0.0000 0.0000 'International Tables Vol C Tables 4.2.6.8 and 6.1.1.4'
Zr Zr -2.9673 0.5597 'International Tables Vol C Tables 4.2.6.8 and 6.1.1.4'

loop_
_geom_angle_atom_site_label_1
_geom_angle_atom_site_label_2
_geom_angle_atom_site_label_3
_geom_angle
C2A C1A C8A 106.7(2)
C2A C1A C9A 126.8(3)
C8A C1A C9A 126.1(3)
C2A C1A Zr1A 78.41(16)
C8A C1A Zr1A 64.63(14)
C9A C1A Zr1A 127.4(2)
C1A C2A C3A 110.7(3)
C1A C2A C10A 124.6(3)
C3A C2A C10A 124.7(3)
C1A C2A Zr1A 69.42(15)
C3A C2A Zr1A 68.97(15)
C10A C2A Zr1A 128.9(2)
C2A C3A C4A 107.0(3)
C2A C3A C11A 125.3(3)
C4A C3A C11A 127.6(3)
C2A C3A Zr1A 78.73(17)
C4A C3A Zr1A 64.62(15)
C11A C3A Zr1A 123.75(19)
C5A C4A C3A 130.6(3)
C5A C4A C8A 107.7(3)
C3A C4A C8A 107.9(3)
C5A C4A Zr1A 79.43(15)
C3A C4A Zr1A 80.31(16)
C8A C4A Zr1A 71.85(15)
C6A C5A C4A 107.1(3)
C6A C5A C12A 125.7(3)
C4A C5A C12A 127.0(3)
C6A C5A Zr1A 79.25(17)
C4A C5A Zr1A 65.31(15)
C12A C5A Zr1A 124.5(2)
C5A C6A C7A 110.8(3)
C5A C6A C13A 124.7(3)
C7A C6A C13A 124.5(3)
C5A C6A Zr1A 68.43(16)
C7A C6A Zr1A 69.65(16)
C13A C6A Zr1A 129.0(2)
C6A C7A C8A 106.3(3)
C6A C7A C14A 125.9(3)
C8A C7A C14A 127.8(3)
C6A C7A Zr1A 77.90(17)
C8A C7A Zr1A 64.64(15)
C14A C7A Zr1A 124.4(2)
C7A C8A C4A 108.1(3)
C7A C8A C1A 130.6(3)
C4A C8A C1A 107.6(3)
C7A C8A Zr1A 80.38(16)
C4A C8A Zr1A 71.07(15)
C1A C8A Zr1A 80.16(16)
C1A C9A H9A 109.5
C1A C9A H9B 109.5
H9A C9A H9B 109.5
C1A C9A H9C 109.5
H9A C9A H9C 109.5
H9B C9A H9C 109.5
C2A C10A H10A 109.5
C2A C10A H10B 109.5
H10A C10A H10B 109.5
C2A C10A H10C 109.5
H10A C10A H10C 109.5
H10B C10A H10C 109.5
C3A C11A H11A 109.5
C3A C11A H11B 109.5
H11A C11A H11B 109.5
C3A C11A H11C 109.5
H11A C11A H11C 109.5
H11B C11A H11C 109.5
C5A C12A H12A 109.5
C5A C12A H12B 109.5
H12A C12A H12B 109.5
C5A C12A H12C 109.5
H12A C12A H12C 109.5
H12B C12A H12C 109.5
C6A C13A H13A 109.5
C6A C13A H13B 109.5
H13A C13A H13B 109.5
C6A C13A H13C 109.5
H13A C13A H13C 109.5
H13B C13A H13C 109.5
C7A C14A H14A 109.5
C7A C14A H14B 109.5
H14A C14A H14B 109.5
C7A C14A H14C 109.5
H14A C14A H14C 109.5
H14B C14A H14C 109.5
C16A C15A C22A 106.7(3)
C16A C15A C23A 125.5(3)
C22A C15A C23A 127.6(3)
C16A C15A Zr2A 78.90(17)
C22A C15A Zr2A 65.58(14)
C23A C15A Zr2A 124.5(2)
C17A C16A C15A 111.0(3)
C17A C16A C24A 124.6(3)
C15A C16A C24A 124.5(3)
C17A C16A Zr2A 69.82(17)
C15A C16A Zr2A 68.41(16)
C24A C16A Zr2A 128.6(2)
C16A C17A C18A 106.7(3)
C16A C17A C25A 125.7(3)
C18A C17A C25A 127.5(3)
C16A C17A Zr2A 77.87(18)
C18A C17A Zr2A 64.87(16)
C25A C17A Zr2A 124.0(2)
C17A C18A C19A 130.7(3)
C17A C18A C22A 108.2(3)
C19A C18A C22A 107.6(3)
C17A C18A Zr2A 80.14(17)
C19A C18A Zr2A 80.61(16)
C22A C18A Zr2A 71.10(15)
C20A C19A C18A 107.2(2)
C20A C19A C26A 125.2(3)
C18A C19A C26A 126.9(3)
C20A C19A Zr2A 78.84(16)
C18A C19A Zr2A 64.38(15)
C26A C19A Zr2A 129.5(2)
C19A C20A C21A 110.8(3)
C19A C20A C27A 125.2(3)
C21A C20A C27A 124.0(3)
C19A C20A Zr2A 69.20(16)
C21A C20A Zr2A 68.75(15)
C27A C20A Zr2A 127.51(19)
C20A C21A C22A 106.6(3)
C20A C21A C28A 125.6(3)
C22A C21A C28A 127.7(3)
C20A C21A Zr2A 78.95(16)
C22A C21A Zr2A 64.34(14)
C28A C21A Zr2A 124.13(19)
C15A C22A C21A 130.6(3)
C15A C22A C18A 107.4(3)
C21A C22A C18A 107.8(2)
C15A C22A Zr2A 78.90(15)
C21A C22A Zr2A 80.50(15)
C18A C22A Zr2A 71.67(15)
C15A C23A H23A 109.5
C15A C23A H23B 109.5
H23A C23A H23B 109.5
C15A C23A H23C 109.5
H23A C23A H23C 109.5
H23B C23A H23C 109.5
C16A C24A H24A 109.5
C16A C24A H24B 109.5
H24A C24A H24B 109.5
C16A C24A H24C 109.5
H24A C24A H24C 109.5
H24B C24A H24C 109.5
C17A C25A H25A 109.5
C17A C25A H25B 109.5
H25A C25A H25B 109.5
C17A C25A H25C 109.5
H25A C25A H25C 109.5
H25B C25A H25C 109.5
C19A C26A H26A 109.5
C19A C26A H26B 109.5
H26A C26A H26B 109.5
C19A C26A H26C 109.5
H26A C26A H26C 109.5
H26B C26A H26C 109.5
C20A C27A H27A 109.5
C20A C27A H27B 109.5
H27A C27A H27B 109.5
C20A C27A H27C 109.5
H27A C27A H27C 109.5
H27B C27A H27C 109.5
C21A C28A H28A 109.5
C21A C28A H28B 109.5
H28A C28A H28B 109.5
C21A C28A H28C 109.5
H28A C28A H28C 109.5
H28B C28A H28C 109.5
C34A C29A C30A 116.0(2)
C34A C29A C35A 118.3(3)
C30A C29A C35A 120.7(3)
C34A C29A Zr1A 74.25(15)
C30A C29A Zr1A 80.32(16)
C35A C29A Zr1A 135.8(2)
C34A C29A Zr2A 66.35(14)
C30A C29A Zr2A 64.49(14)
C35A C29A Zr2A 120.26(19)
Zr1A C29A Zr2A 103.74(10)
C31A C30A C29A 116.7(2)
C31A C30A C36A 117.6(3)
C29A C30A C36A 120.9(3)
C31A C30A Zr2A 74.29(15)
C29A C30A Zr2A 80.53(15)
C36A C30A Zr2A 135.5(2)
C31A C30A Zr1A 66.92(15)
C29A C30A Zr1A 64.54(14)
C36A C30A Zr1A 120.45(19)
Zr2A C30A Zr1A 103.86(10)
C32A C31A C30A 123.5(3)
C32A C31A Zr1A 69.62(16)
C30A C31A Zr1A 78.50(16)
C32A C31A Zr2A 76.59(16)
C30A C31A Zr2A 69.54(15)
Zr1A C31A Zr2A 106.78(12)
C32A C31A H31B 119.0(19)
C30A C31A H31B 117.3(19)
Zr1A C31A H31B 130.3(19)
Zr2A C31A H31B 122.9(19)
C31A C32A C33A 117.4(3)
C31A C32A Zr1A 74.37(16)
C33A C32A Zr1A 78.75(16)
C31A C32A Zr2A 68.93(16)
C33A C32A Zr2A 65.66(15)
Zr1A C32A Zr2A 105.51(11)
C31A C32A H32B 115.3(18)
C33A C32A H32B 122.4(18)
Zr1A C32A H32B 137.9(17)
Zr2A C32A H32B 116.2(17)
C34A C33A C32A 117.2(3)
C34A C33A Zr2A 74.01(16)
C32A C33A Zr2A 79.10(17)
C34A C33A Zr1A 68.71(15)
C32A C33A Zr1A 65.93(14)
Zr2A C33A Zr1A 105.78(11)
C34A C33A H33B 118.5(19)
C32A C33A H33B 118.9(19)
Zr2A C33A H33B 139.2(18)
Zr1A C33A H33B 114.9(18)
C29A C34A C33A 123.6(3)
C29A C34A Zr2A 79.26(16)
C33A C34A Zr2A 69.63(15)
C29A C34A Zr1A 69.53(15)
C33A C34A Zr1A 76.40(16)
Zr2A C34A Zr1A 107.24(11)
C29A C34A H34B 117.8(18)
C33A C34A H34B 118.3(18)
Zr2A C34A H34B 129.5(18)
Zr1A C34A H34B 123.2(18)
C29A C35A H35A 109.5
C29A C35A H35B 109.5
H35A C35A H35B 109.5
C29A C35A H35C 109.5
H35A C35A H35C 109.5
H35B C35A H35C 109.5
C30A C36A H36A 109.5
C30A C36A H36B 109.5
H36A C36A H36B 109.5
C30A C36A H36C 109.5
H36A C36A H36C 109.5
H36B C36A H36C 109.5
C4A Zr1A C8A 37.08(10)
C4A Zr1A C32A 121.95(10)
C8A Zr1A C32A 158.98(10)
C4A Zr1A C29A 158.74(10)
C8A Zr1A C29A 121.94(10)
C32A Zr1A C29A 79.07(10)
C4A Zr1A C31A 133.84(10)
C8A Zr1A C31A 148.91(11)
C32A Zr1A C31A 36.00(10)
C29A Zr1A C31A 64.53(10)
C4A Zr1A C34A 145.96(10)
C8A Zr1A C34A 132.03(10)
C32A Zr1A C34A 64.29(10)
C29A Zr1A C34A 36.22(10)
C31A Zr1A C34A 73.01(10)
C4A Zr1A C5A 35.26(10)
C8A Zr1A C5A 58.87(10)
C32A Zr1A C5A 105.00(10)
C29A Zr1A C5A 143.39(10)
C31A Zr1A C5A 136.73(10)
C34A Zr1A C5A 112.06(10)
C4A Zr1A C3A 35.07(10)
C8A Zr1A C3A 58.66(10)
C32A Zr1A C3A 103.33(10)
C29A Zr1A C3A 151.47(10)
C31A Zr1A C3A 100.48(10)
C34A Zr1A C3A 166.42(10)
C5A Zr1A C3A 64.22(10)
C4A Zr1A C1A 58.79(10)
C8A Zr1A C1A 35.21(10)
C32A Zr1A C1A 145.70(10)
C29A Zr1A C1A 106.41(10)
C31A Zr1A C1A 114.92(10)
C34A Zr1A C1A 137.46(10)
C5A Zr1A C1A 90.54(9)
C3A Zr1A C1A 56.01(10)
C4A Zr1A C7A 58.78(10)
C8A Zr1A C7A 34.98(10)
C32A Zr1A C7A 149.39(10)
C29A Zr1A C7A 101.92(10)
C31A Zr1A C7A 166.03(10)
C34A Zr1A C7A 98.27(10)
C5A Zr1A C7A 56.34(10)
C3A Zr1A C7A 90.23(10)
C1A Zr1A C7A 64.00(10)
C4A Zr1A C33A 129.78(10)
C8A Zr1A C33A 149.37(10)
C32A Zr1A C33A 35.32(10)
C29A Zr1A C33A 64.82(9)
C31A Zr1A C33A 61.60(10)
C34A Zr1A C33A 34.89(9)
C5A Zr1A C33A 97.18(10)
C3A Zr1A C33A 131.53(10)
C1A Zr1A C33A 171.20(10)
C7A Zr1A C33A 117.17(10)
C4A Zr1A C30A 153.06(10)
C8A Zr1A C30A 132.81(10)
C32A Zr1A C30A 63.87(10)
C29A Zr1A C30A 35.14(9)
C31A Zr1A C30A 34.58(9)
C34A Zr1A C30A 60.92(9)
C5A Zr1A C30A 168.32(9)
C3A Zr1A C30A 120.16(10)
C1A Zr1A C30A 100.79(9)
C7A Zr1A C30A 131.62(10)
C33A Zr1A C30A 71.74(9)
C22A Zr2A C18A 37.23(10)
C22A Zr2A C33A 121.29(10)
C18A Zr2A C33A 158.33(10)
C22A Zr2A C30A 159.50(10)
C18A Zr2A C30A 123.04(10)
C33A Zr2A C30A 78.62(10)
C22A Zr2A C34A 134.45(10)
C18A Zr2A C34A 148.12(11)
C33A Zr2A C34A 36.35(10)
C30A Zr2A C34A 64.11(10)
C22A Zr2A C31A 144.40(10)
C18A Zr2A C31A 133.13(11)
C33A Zr2A C31A 63.92(10)
C30A Zr2A C31A 36.18(10)
C34A Zr2A C31A 72.93(10)
C22A Zr2A C15A 35.52(10)
C18A Zr2A C15A 59.17(10)
C33A Zr2A C15A 105.26(10)
C30A Zr2A C15A 140.89(10)
C34A Zr2A C15A 138.11(10)
C31A Zr2A C15A 109.75(10)
C22A Zr2A C17A 58.97(10)
C18A Zr2A C17A 34.99(11)
C33A Zr2A C17A 150.99(11)
C30A Zr2A C17A 101.50(10)
C34A Zr2A C17A 164.61(10)
C31A Zr2A C17A 98.89(10)
C15A Zr2A C17A 56.57(11)
C22A Zr2A C21A 35.16(9)
C18A Zr2A C21A 58.82(10)
C33A Zr2A C21A 101.88(10)
C30A Zr2A C21A 154.01(10)
C34A Zr2A C21A 100.73(9)
C31A Zr2A C21A 163.67(10)
C15A Zr2A C21A 64.58(9)
C17A Zr2A C21A 90.45(10)
C22A Zr2A C19A 58.66(10)
C18A Zr2A C19A 35.01(10)
C33A Zr2A C19A 144.07(11)
C30A Zr2A C19A 108.98(9)
C34A Zr2A C19A 114.04(10)
C31A Zr2A C19A 140.38(10)
C15A Zr2A C19A 90.63(10)
C17A Zr2A C19A 63.85(11)
C21A Zr2A C19A 55.93(10)
C22A Zr2A C32A 128.37(9)
C18A Zr2A C32A 149.92(10)
C33A Zr2A C32A 35.24(10)
C30A Zr2A C32A 64.31(9)
C34A Zr2A C32A 61.76(9)
C31A Zr2A C32A 34.48(10)
C15A Zr2A C32A 96.09(9)
C17A Zr2A C32A 118.49(10)
C21A Zr2A C32A 129.23(10)
C19A Zr2A C32A 172.96(9)
C22A Zr2A C29A 154.61(10)
C18A Zr2A C29A 132.90(10)
C33A Zr2A C29A 63.92(9)
C30A Zr2A C29A 34.97(9)
C34A Zr2A C29A 34.39(9)
C31A Zr2A C29A 60.97(9)
C15A Zr2A C29A 167.66(9)
C17A Zr2A C29A 130.24(10)
C21A Zr2A C29A 121.80(9)
C19A Zr2A C29A 101.66(9)
C32A Zr2A C29A 71.66(9)
C2B C1B C8B 106.5(2)
C2B C1B C9B 127.2(3)
C8B C1B C9B 126.0(3)
C2B C1B Zr1B 79.24(17)
C8B C1B Zr1B 64.49(15)
C9B C1B Zr1B 125.7(2)
C3B C2B C1B 110.7(2)
C3B C2B C10B 124.0(3)
C1B C2B C10B 125.3(3)
C3B C2B Zr1B 69.23(16)
C1B C2B Zr1B 68.47(16)
C10B C2B Zr1B 129.6(2)
C2B C3B C4B 107.2(2)
C2B C3B C11B 125.0(3)
C4B C3B C11B 127.5(3)
C2B C3B Zr1B 78.87(16)
C4B C3B Zr1B 64.16(14)
C11B C3B Zr1B 126.9(2)
C5B C4B C3B 130.8(3)
C5B C4B C8B 107.6(2)
C3B C4B C8B 107.6(2)
C5B C4B Zr1B 79.01(16)
C3B C4B Zr1B 81.00(16)
C8B C4B Zr1B 71.22(15)
C6B C5B C4B 107.1(2)
C6B C5B C12B 124.6(3)
C4B C5B C12B 128.2(3)
C6B C5B Zr1B 79.08(16)
C4B C5B Zr1B 65.85(14)
C12B C5B Zr1B 122.0(2)
C7B C6B C5B 110.7(2)
C7B C6B C13B 124.8(3)
C5B C6B C13B 124.5(3)
C7B C6B Zr1B 69.28(15)
C5B C6B Zr1B 68.22(15)
C13B C6B Zr1B 128.7(2)
C6B C7B C8B 106.5(2)
C6B C7B C14B 126.6(3)
C8B C7B C14B 126.9(3)
C6B C7B Zr1B 78.40(17)
C8B C7B Zr1B 64.77(15)
C14B C7B Zr1B 123.0(2)
C1B C8B C7B 130.6(3)
C1B C8B C4B 107.9(2)
C7B C8B C4B 107.9(2)
C1B C8B Zr1B 80.43(17)
C7B C8B Zr1B 79.89(17)
C4B C8B Zr1B 71.56(15)
C1B C9B H9D 109.5
C1B C9B H9E 109.5
H9D C9B H9E 109.5
C1B C9B H9F 109.5
H9D C9B H9F 109.5
H9E C9B H9F 109.5
C2B C10B H10D 109.5
C2B C10B H10E 109.5
H10D C10B H10E 109.5
C2B C10B H10F 109.5
H10D C10B H10F 109.5
H10E C10B H10F 109.5
C3B C11B H11D 109.5
C3B C11B H11E 109.5
H11D C11B H11E 109.5
C3B C11B H11F 109.5
H11D C11B H11F 109.5
H11E C11B H11F 109.5
C5B C12B H12D 109.5
C5B C12B H12E 109.5
H12D C12B H12E 109.5
C5B C12B H12F 109.5
H12D C12B H12F 109.5
H12E C12B H12F 109.5
C6B C13B H13D 109.5
C6B C13B H13E 109.5
H13D C13B H13E 109.5
C6B C13B H13F 109.5
H13D C13B H13F 109.5
H13E C13B H13F 109.5
C7B C14B H14D 109.5
C7B C14B H14E 109.5
H14D C14B H14E 109.5
C7B C14B H14F 109.5
H14D C14B H14F 109.5
H14E C14B H14F 109.5
C16B C15B C22B 106.3(3)
C16B C15B C23B 125.5(3)
C22B C15B C23B 128.1(3)
C16B C15B Zr2B 78.7(2)
C22B C15B Zr2B 65.49(17)
C23B C15B Zr2B 123.3(2)
C17B C16B C15B 111.7(3)
C17B C16B C24B 125.6(3)
C15B C16B C24B 122.7(3)
C17B C16B Zr2B 70.24(18)
C15B C16B Zr2B 68.70(18)
C24B C16B Zr2B 127.0(2)
C16B C17B C18B 106.6(3)
C16B C17B C25B 126.7(3)
C18B C17B C25B 126.7(3)
C16B C17B Zr2B 77.66(18)
C18B C17B Zr2B 64.48(15)
C25B C17B Zr2B 122.9(2)
C19B C18B C22B 108.5(3)
C19B C18B C17B 130.3(3)
C22B C18B C17B 107.8(3)
C19B C18B Zr2B 80.38(17)
C22B C18B Zr2B 71.33(16)
C17B C18B Zr2B 80.25(17)
C20B C19B C18B 106.1(3)
C20B C19B C26B 126.3(3)
C18B C19B C26B 126.9(3)
C20B C19B Zr2B 78.50(16)
C18B C19B Zr2B 64.66(15)
C26B C19B Zr2B 128.8(2)
C21B C20B C19B 110.8(3)
C21B C20B C27B 124.4(3)
C19B C20B C27B 124.8(3)
C21B C20B Zr2B 69.03(16)
C19B C20B Zr2B 69.00(16)
C27B C20B Zr2B 128.8(2)
C20B C21B C22B 106.9(3)
C20B C21B C28B 124.7(3)
C22B C21B C28B 128.2(3)
C20B C21B Zr2B 78.74(18)
C22B C21B Zr2B 64.59(16)
C28B C21B Zr2B 125.4(2)
C21B C22B C18B 107.6(3)
C21B C22B C15B 130.3(3)
C18B C22B C15B 107.6(3)
C21B C22B Zr2B 80.37(18)
C18B C22B Zr2B 71.54(17)
C15B C22B Zr2B 78.87(17)
C15B C23B H23D 109.5
C15B C23B H23E 109.5
H23D C23B H23E 109.5
C15B C23B H23F 109.5
H23D C23B H23F 109.5
H23E C23B H23F 109.5
C16B C24B H24D 109.5
C16B C24B H24E 109.5
H24D C24B H24E 109.5
C16B C24B H24F 109.5
H24D C24B H24F 109.5
H24E C24B H24F 109.5
C17B C25B H25D 109.5
C17B C25B H25E 109.5
H25D C25B H25E 109.5
C17B C25B H25F 109.5
H25D C25B H25F 109.5
H25E C25B H25F 109.5
C19B C26B H26D 109.5
C19B C26B H26E 109.5
H26D C26B H26E 109.5
C19B C26B H26F 109.5
H26D C26B H26F 109.5
H26E C26B H26F 109.5
C20B C27B H27D 109.5
C20B C27B H27E 109.5
H27D C27B H27E 109.5
C20B C27B H27F 109.5
H27D C27B H27F 109.5
H27E C27B H27F 109.5
C21B C28B H28D 109.5
C21B C28B H28E 109.5
H28D C28B H28E 109.5
C21B C28B H28F 109.5
H28D C28B H28F 109.5
H28E C28B H28F 109.5
C34B C29B C30B 116.5(3)
C34B C29B C35B 118.0(3)
C30B C29B C35B 120.8(3)
C34B C29B Zr1B 73.97(16)
C30B C29B Zr1B 80.22(17)
C35B C29B Zr1B 136.0(2)
C34B C29B Zr2B 66.48(17)
C30B C29B Zr2B 65.26(16)
C35B C29B Zr2B 119.9(2)
Zr1B C29B Zr2B 103.93(11)
C31B C30B C29B 116.2(3)
C31B C30B C36B 119.0(3)
C29B C30B C36B 120.3(3)
C31B C30B Zr2B 73.71(18)
C29B C30B Zr2B 79.82(18)
C36B C30B Zr2B 136.1(2)
C31B C30B Zr1B 66.98(16)
C29B C30B Zr1B 64.65(15)
C36B C30B Zr1B 120.2(2)
Zr2B C30B Zr1B 103.54(11)
C32B C31B C30B 124.6(3)
C32B C31B Zr1B 69.48(17)
C30B C31B Zr1B 78.70(17)
C32B C31B Zr2B 77.02(17)
C30B C31B Zr2B 70.49(17)
Zr1B C31B Zr2B 107.12(12)
C32B C31B H31 117(2)
C30B C31B H31 118(2)
Zr1B C31B H31 129(2)
Zr2B C31B H31 124(2)
C31B C32B C33B 116.8(3)
C31B C32B Zr1B 74.52(18)
C33B C32B Zr1B 78.88(18)
C31B C32B Zr2B 68.59(16)
C33B C32B Zr2B 65.31(15)
Zr1B C32B Zr2B 105.63(12)
C31B C32B H32 117.8(18)
C33B C32B H32 121.8(18)
Zr1B C32B H32 134.3(18)
Zr2B C32B H32 120.0(18)
C32B C33B C34B 117.2(3)
C32B C33B Zr2B 79.63(17)
C34B C33B Zr2B 74.14(17)
C32B C33B Zr1B 65.88(16)
C34B C33B Zr1B 68.54(16)
Zr2B C33B Zr1B 106.19(12)
C32B C33B H33 125.3(17)
C34B C33B H33 112.8(17)
Zr2B C33B H33 135.9(18)
Zr1B C33B H33 117.0(18)
C29B C34B C33B 123.5(3)
C29B C34B Zr2B 79.19(17)
C33B C34B Zr2B 69.41(16)
C29B C34B Zr1B 69.85(16)
C33B C34B Zr1B 76.44(17)
Zr2B C34B Zr1B 107.61(12)
C29B C34B H34 118(2)
C33B C34B H34 118(2)
Zr2B C34B H34 130(2)
Zr1B C34B H34 123(2)
C29B C35B H35D 109.5
C29B C35B H35E 109.5
H35D C35B H35E 109.5
C29B C35B H35F 109.5
H35D C35B H35F 109.5
H35E C35B H35F 109.5
C30B C36B H36D 109.5
C30B C36B H36E 109.5
H36D C36B H36E 109.5
C30B C36B H36F 109.5
H36D C36B H36F 109.5
H36E C36B H36F 109.5
C8B Zr1B C4B 37.23(10)
C8B Zr1B C32B 159.34(10)
C4B Zr1B C32B 122.14(10)
C8B Zr1B C29B 121.67(10)
C4B Zr1B C29B 158.34(10)
C32B Zr1B C29B 78.96(11)
C8B Zr1B C31B 150.15(11)
C4B Zr1B C31B 135.52(10)
C32B Zr1B C31B 35.99(11)
C29B Zr1B C31B 64.02(11)
C8B Zr1B C34B 130.99(10)
C4B Zr1B C34B 144.29(10)
C32B Zr1B C34B 64.38(11)
C29B Zr1B C34B 36.18(11)
C31B Zr1B C34B 72.69(11)
C8B Zr1B C5B 59.04(10)
C4B Zr1B C5B 35.14(10)
C32B Zr1B C5B 104.80(10)
C29B Zr1B C5B 141.95(10)
C31B Zr1B C5B 137.27(10)
C34B Zr1B C5B 110.58(10)
C8B Zr1B C7B 35.34(10)
C4B Zr1B C7B 59.10(9)
C32B Zr1B C7B 148.66(11)
C29B Zr1B C7B 100.68(10)
C31B Zr1B C7B 164.47(10)
C34B Zr1B C7B 96.69(10)
C5B Zr1B C7B 56.62(9)
C8B Zr1B C1B 35.08(10)
C4B Zr1B C1B 58.83(10)
C32B Zr1B C1B 146.32(10)
C29B Zr1B C1B 107.17(10)
C31B Zr1B C1B 115.99(10)
C34B Zr1B C1B 137.74(10)
C5B Zr1B C1B 90.53(9)
C7B Zr1B C1B 64.23(10)
C8B Zr1B C33B 148.50(10)
C4B Zr1B C33B 128.82(10)
C32B Zr1B C33B 35.24(10)
C29B Zr1B C33B 64.76(11)
C31B Zr1B C33B 61.28(11)
C34B Zr1B C33B 35.02(10)
C5B Zr1B C33B 96.19(10)
C7B Zr1B C33B 116.12(10)
C1B Zr1B C33B 171.93(9)
C8B Zr1B C3B 58.45(9)
C4B Zr1B C3B 34.84(9)
C32B Zr1B C3B 104.05(10)
C29B Zr1B C3B 153.13(11)
C31B Zr1B C3B 102.51(10)
C34B Zr1B C3B 166.37(10)
C5B Zr1B C3B 63.92(9)
C7B Zr1B C3B 90.31(9)
C1B Zr1B C3B 55.89(9)
C33B Zr1B C3B 131.41(9)
C8B Zr1B C30B 133.05(10)
C4B Zr1B C30B 154.52(10)
C32B Zr1B C30B 63.97(10)
C29B Zr1B C30B 35.13(10)
C31B Zr1B C30B 34.31(10)
C34B Zr1B C30B 61.09(10)
C5B Zr1B C30B 167.76(10)
C7B Zr1B C30B 130.57(10)
C1B Zr1B C30B 101.60(10)
C33B Zr1B C30B 71.86(10)
C3B Zr1B C30B 121.89(10)
C22B Zr2B C18B 37.13(11)
C22B Zr2B C33B 119.91(11)
C18B Zr2B C33B 156.66(11)
C22B Zr2B C30B 161.02(11)
C18B Zr2B C30B 124.88(11)
C33B Zr2B C30B 78.41(10)
C22B Zr2B C34B 133.46(11)
C18B Zr2B C34B 146.96(11)
C33B Zr2B C34B 36.45(11)
C30B Zr2B C34B 63.93(10)
C22B Zr2B C31B 144.73(11)
C18B Zr2B C31B 135.33(11)
C33B Zr2B C31B 63.64(10)
C30B Zr2B C31B 35.79(11)
C34B Zr2B C31B 72.54(10)
C22B Zr2B C15B 35.64(10)
C18B Zr2B C15B 59.32(12)
C33B Zr2B C15B 104.77(11)
C30B Zr2B C15B 140.53(11)
C34B Zr2B C15B 137.84(12)
C31B Zr2B C15B 109.61(11)
C22B Zr2B C21B 35.04(10)
C18B Zr2B C21B 58.60(10)
C33B Zr2B C21B 100.02(10)
C30B Zr2B C21B 154.78(11)
C34B Zr2B C21B 99.75(10)
C31B Zr2B C21B 161.57(11)
C15B Zr2B C21B 64.52(11)
C22B Zr2B C19B 58.92(11)
C18B Zr2B C19B 34.96(11)
C33B Zr2B C19B 142.63(10)
C30B Zr2B C19B 110.39(11)
C34B Zr2B C19B 113.16(10)
C31B Zr2B C19B 142.01(11)
C15B Zr2B C19B 90.96(11)
C21B Zr2B C19B 56.32(10)
C22B Zr2B C17B 58.88(11)
C18B Zr2B C17B 35.27(10)
C33B Zr2B C17B 151.84(11)
C30B Zr2B C17B 102.81(11)
C34B Zr2B C17B 165.31(12)
C31B Zr2B C17B 100.70(10)
C15B Zr2B C17B 56.43(12)
C21B Zr2B C17B 90.35(10)
C19B Zr2B C17B 63.95(11)
C22B Zr2B C32B 127.53(11)
C18B Zr2B C32B 150.94(11)
C33B Zr2B C32B 35.06(10)
C30B Zr2B C32B 64.00(10)
C34B Zr2B C32B 61.59(10)
C31B Zr2B C32B 34.39(10)
C15B Zr2B C32B 95.72(10)
C21B Zr2B C32B 127.20(10)
C19B Zr2B C32B 173.32(11)
C17B Zr2B C32B 119.92(10)
C22B Zr2B C29B 154.67(11)
C18B Zr2B C29B 133.38(11)
C33B Zr2B C29B 63.95(10)
C30B Zr2B C29B 34.92(10)
C34B Zr2B C29B 34.34(10)
C31B Zr2B C29B 60.59(10)
C15B Zr2B C29B 167.09(10)
C21B Zr2B C29B 121.80(11)
C19B Zr2B C29B 101.87(10)
C17B Zr2B C29B 130.98(11)
C32B Zr2B C29B 71.46(10)

loop_
_geom_bond_atom_site_label_1
_geom_bond_atom_site_label_2
_geom_bond_distance
C1A C2A 1.416(4)
C1A C8A 1.456(4)
C1A C9A 1.501(4)
C1A Zr1A 2.489(3)
C2A C3A 1.419(4)
C2A C10A 1.496(4)
C2A Zr1A 2.604(3)
C3A C4A 1.445(4)
C3A C11A 1.502(4)
C3A Zr1A 2.479(3)
C4A C5A 1.443(4)
C4A C8A 1.448(4)
C4A Zr1A 2.272(3)
C5A C6A 1.413(4)
C5A C12A 1.509(4)
C5A Zr1A 2.458(3)
C6A C7A 1.425(4)
C6A C13A 1.494(4)
C6A Zr1A 2.597(3)
C7A C8A 1.448(4)
C7A C14A 1.504(4)
C7A Zr1A 2.490(3)
C8A Zr1A 2.282(3)
C9A H9A 0.9800
C9A H9B 0.9800
C9A H9C 0.9800
C10A H10A 0.9800
C10A H10B 0.9800
C10A H10C 0.9800
C11A H11A 0.9800
C11A H11B 0.9800
C11A H11C 0.9800
C12A H12A 0.9800
C12A H12B 0.9800
C12A H12C 0.9800
C13A H13A 0.9800
C13A H13B 0.9800
C13A H13C 0.9800
C14A H14A 0.9800
C14A H14B 0.9800
C14A H14C 0.9800
C15A C16A 1.422(4)
C15A C22A 1.449(4)
C15A C23A 1.503(4)
C15A Zr2A 2.448(3)
C16A C17A 1.412(5)
C16A C24A 1.505(4)
C16A Zr2A 2.583(3)
C17A C18A 1.443(4)
C17A C25A 1.508(5)
C17A Zr2A 2.480(3)
C18A C19A 1.450(4)
C18A C22A 1.452(4)
C18A Zr2A 2.279(3)
C19A C20A 1.412(4)
C19A C26A 1.509(4)
C19A Zr2A 2.493(3)
C20A C21A 1.425(4)
C20A C27A 1.503(4)
C20A Zr2A 2.617(3)
C21A C22A 1.451(4)
C21A C28A 1.495(4)
C21A Zr2A 2.485(3)
C22A Zr2A 2.271(3)
C23A H23A 0.9800
C23A H23B 0.9800
C23A H23C 0.9800
C24A H24A 0.9800
C24A H24B 0.9800
C24A H24C 0.9800
C25A H25A 0.9800
C25A H25B 0.9800
C25A H25C 0.9800
C26A H26A 0.9800
C26A H26B 0.9800
C26A H26C 0.9800
C27A H27A 0.9800
C27A H27B 0.9800
C27A H27C 0.9800
C28A H28A 0.9800
C28A H28B 0.9800
C28A H28C 0.9800
C29A C34A 1.470(4)
C29A C30A 1.486(4)
C29A C35A 1.503(4)
C29A Zr1A 2.331(3)
C29A Zr2A 2.557(3)
C30A C31A 1.474(4)
C30A C36A 1.508(4)
C30A Zr2A 2.340(3)
C30A Zr1A 2.545(3)
C31A C32A 1.458(4)
C31A Zr1A 2.389(3)
C31A Zr2A 2.404(3)
C31A H31B 0.91(3)
C32A C33A 1.473(4)
C32A Zr1A 2.326(3)
C32A Zr2A 2.506(3)
C32A H32B 0.99(3)
C33A C34A 1.470(4)
C33A Zr2A 2.325(3)
C33A Zr1A 2.498(3)
C33A H33B 0.93(3)
C34A Zr2A 2.384(3)
C34A Zr1A 2.395(3)
C34A H34B 0.94(3)
C35A H35A 0.9800
C35A H35B 0.9800
C35A H35C 0.9800
C36A H36A 0.9800
C36A H36B 0.9800
C36A H36C 0.9800
C1B C2B 1.425(4)
C1B C8B 1.446(4)
C1B C9B 1.507(4)
C1B Zr1B 2.481(3)
C2B C3B 1.411(4)
C2B C10B 1.500(4)
C2B Zr1B 2.620(3)
C3B C4B 1.444(4)
C3B C11B 1.509(4)
C3B Zr1B 2.497(3)
C4B C5B 1.435(4)
C4B C8B 1.451(4)
C4B Zr1B 2.275(3)
C5B C6B 1.424(4)
C5B C12B 1.509(4)
C5B Zr1B 2.447(3)
C6B C7B 1.412(4)
C6B C13B 1.499(4)
C6B Zr1B 2.588(3)
C7B C8B 1.452(4)
C7B C14B 1.506(4)
C7B Zr1B 2.471(3)
C8B Zr1B 2.270(3)
C9B H9D 0.9800
C9B H9E 0.9800
C9B H9F 0.9800
C10B H10D 0.9800
C10B H10E 0.9800
C10B H10F 0.9800
C11B H11D 0.9800
C11B H11E 0.9800
C11B H11F 0.9800
C12B H12D 0.9800
C12B H12E 0.9800
C12B H12F 0.9800
C13B H13D 0.9800
C13B H13E 0.9800
C13B H13F 0.9800
C14B H14D 0.9800
C14B H14E 0.9800
C14B H14F 0.9800
C15B C16B 1.416(5)
C15B C22B 1.454(4)
C15B C23B 1.503(5)
C15B Zr2B 2.448(3)
C16B C17B 1.401(5)
C16B C24B 1.522(4)
C16B Zr2B 2.576(3)
C17B C18B 1.454(4)
C17B C25B 1.512(5)
C17B Zr2B 2.482(3)
C18B C19B 1.441(4)
C18B C22B 1.446(4)
C18B Zr2B 2.273(3)
C19B C20B 1.427(4)
C19B C26B 1.500(5)
C19B Zr2B 2.479(3)
C20B C21B 1.415(5)
C20B C27B 1.500(4)
C20B Zr2B 2.602(3)
C21B C22B 1.443(4)
C21B C28B 1.508(4)
C21B Zr2B 2.478(3)
C22B Zr2B 2.270(3)
C23B H23D 0.9800
C23B H23E 0.9800
C23B H23F 0.9800
C24B H24D 0.9800
C24B H24E 0.9800
C24B H24F 0.9800
C25B H25D 0.9800
C25B H25E 0.9800
C25B H25F 0.9800
C26B H26D 0.9800
C26B H26E 0.9800
C26B H26F 0.9800
C27B H27D 0.9800
C27B H27E 0.9800
C27B H27F 0.9800
C28B H28D 0.9800
C28B H28E 0.9800
C28B H28F 0.9800
C29B C34B 1.464(4)
C29B C30B 1.482(4)
C29B C35B 1.522(4)
C29B Zr1B 2.328(3)
C29B Zr2B 2.549(3)
C30B C31B 1.459(4)
C30B C36B 1.515(4)
C30B Zr2B 2.352(3)
C30B Zr1B 2.538(3)
C31B C32B 1.453(4)
C31B Zr1B 2.383(3)
C31B Zr2B 2.395(3)
C31B H31 0.85(3)
C32B C33B 1.464(4)
C32B Zr1B 2.315(3)
C32B Zr2B 2.507(3)
C32B H32 0.98(3)
C33B C34B 1.470(4)
C33B Zr2B 2.315(3)
C33B Zr1B 2.489(3)
C33B H33 1.01(3)
C34B Zr2B 2.379(3)
C34B Zr1B 2.383(3)
C34B H34 0.95(4)
C35B H35D 0.9800
C35B H35E 0.9800
C35B H35F 0.9800
C36B H36D 0.9800
C36B H36E 0.9800
C36B H36F 0.9800

loop_
_geom_torsion_atom_site_label_1
_geom_torsion_atom_site_label_2
_geom_torsion_atom_site_label_3
_geom_torsion_atom_site_label_4
_geom_torsion
C8A C1A C2A C3A 2.3(3)
C9A C1A C2A C3A 175.2(3)
Zr1A C1A C2A C3A -56.5(2)
C8A C1A C2A C10A -177.5(3)
C9A C1A C2A C10A -4.6(5)
Zr1A C1A C2A C10A 123.8(3)
C8A C1A C2A Zr1A 58.77(18)
C9A C1A C2A Zr1A -128.3(3)
C1A C2A C3A C4A -2.0(3)
C10A C2A C3A C4A 177.7(3)
Zr1A C2A C3A C4A -58.80(18)
C1A C2A C3A C11A -179.7(3)
C10A C2A C3A C11A 0.1(5)
Zr1A C2A C3A C11A 123.6(3)
C1A C2A C3A Zr1A 56.8(2)
C10A C2A C3A Zr1A -123.5(3)
C2A C3A C4A C5A 135.1(3)
C11A C3A C4A C5A -47.3(5)
Zr1A C3A C4A C5A 66.9(3)
C2A C3A C4A C8A 1.0(3)
C11A C3A C4A C8A 178.5(3)
Zr1A C3A C4A C8A -67.22(18)
C2A C3A C4A Zr1A 68.2(2)
C11A C3A C4A Zr1A -114.2(3)
C3A C4A C5A C6A -136.5(3)
C8A C4A C5A C6A -2.2(3)
Zr1A C4A C5A C6A -69.1(2)
C3A C4A C5A C12A 48.4(5)
C8A C4A C5A C12A -177.4(3)
Zr1A C4A C5A C12A 115.7(3)
C3A C4A C5A Zr1A -67.3(3)
C8A C4A C5A Zr1A 66.92(18)
C4A C5A C6A C7A 3.2(3)
C12A C5A C6A C7A 178.4(3)
Zr1A C5A C6A C7A -56.6(2)
C4A C5A C6A C13A -176.9(3)
C12A C5A C6A C13A -1.6(5)
Zr1A C5A C6A C13A 123.3(3)
C4A C5A C6A Zr1A 59.80(18)
C12A C5A C6A Zr1A -124.9(3)
C5A C6A C7A C8A -2.8(3)
C13A C6A C7A C8A 177.2(3)
Zr1A C6A C7A C8A -58.75(19)
C5A C6A C7A C14A 179.8(3)
C13A C6A C7A C14A -0.2(5)
Zr1A C6A C7A C14A 123.9(3)
C5A C6A C7A Zr1A 55.9(2)
C13A C6A C7A Zr1A -124.0(3)
C6A C7A C8A C4A 1.3(3)
C14A C7A C8A C4A 178.7(3)
Zr1A C7A C8A C4A -66.32(18)
C6A C7A C8A C1A 135.7(3)
C14A C7A C8A C1A -47.0(5)
Zr1A C7A C8A C1A 68.1(3)
C6A C7A C8A Zr1A 67.7(2)
C14A C7A C8A Zr1A -115.0(3)
C5A C4A C8A C7A 0.5(3)
C3A C4A C8A C7A 145.7(2)
Zr1A C4A C8A C7A 72.7(2)
C5A C4A C8A C1A -144.8(2)
C3A C4A C8A C1A 0.4(3)
Zr1A C4A C8A C1A -72.64(19)
C5A C4A C8A Zr1A -72.12(19)
C3A C4A C8A Zr1A 73.03(19)
C2A C1A C8A C7A -136.2(3)
C9A C1A C8A C7A 50.9(5)
Zr1A C1A C8A C7A -68.2(3)
C2A C1A C8A C4A -1.6(3)
C9A C1A C8A C4A -174.6(3)
Zr1A C1A C8A C4A 66.39(18)
C2A C1A C8A Zr1A -67.99(19)
C9A C1A C8A Zr1A 119.0(3)
C22A C15A C16A C17A 3.4(3)
C23A C15A C16A C17A 178.6(3)
Zr2A C15A C16A C17A -56.7(2)
C22A C15A C16A C24A -177.0(3)
C23A C15A C16A C24A -1.9(5)
Zr2A C15A C16A C24A 122.9(3)
C22A C15A C16A Zr2A 60.09(18)
C23A C15A C16A Zr2A -124.7(3)
C15A C16A C17A C18A -2.9(3)
C24A C16A C17A C18A 177.5(3)
Zr2A C16A C17A C18A -58.79(19)
C15A C16A C17A C25A 179.3(3)
C24A C16A C17A C25A -0.3(5)
Zr2A C16A C17A C25A 123.4(3)
C15A C16A C17A Zr2A 55.9(2)
C24A C16A C17A Zr2A -123.7(3)
C16A C17A C18A C19A 135.9(3)
C25A C17A C18A C19A -46.4(5)
Zr2A C17A C18A C19A 68.4(3)
C16A C17A C18A C22A 1.2(3)
C25A C17A C18A C22A 179.0(3)
Zr2A C17A C18A C22A -66.22(18)
C16A C17A C18A Zr2A 67.5(2)
C25A C17A C18A Zr2A -114.8(3)
C17A C18A C19A C20A -136.3(3)
C22A C18A C19A C20A -1.5(3)
Zr2A C18A C19A C20A -68.1(2)
C17A C18A C19A C26A 53.3(5)
C22A C18A C19A C26A -171.9(3)
Zr2A C18A C19A C26A 121.5(3)
C17A C18A C19A Zr2A -68.2(3)
C22A C18A C19A Zr2A 66.61(18)
C18A C19A C20A C21A 2.5(3)
C26A C19A C20A C21A 173.1(3)
Zr2A C19A C20A C21A -56.0(2)
C18A C19A C20A C27A -179.5(3)
C26A C19A C20A C27A -9.0(5)
Zr2A C19A C20A C27A 121.9(3)
C18A C19A C20A Zr2A 58.53(18)
C26A C19A C20A Zr2A -130.9(3)
C19A C20A C21A C22A -2.5(3)
C27A C20A C21A C22A 179.5(3)
Zr2A C20A C21A C22A -58.76(17)
C19A C20A C21A C28A -179.4(3)
C27A C20A C21A C28A 2.6(4)
Zr2A C20A C21A C28A 124.3(3)
C19A C20A C21A Zr2A 56.3(2)
C27A C20A C21A Zr2A -121.7(3)
C16A C15A C22A C21A -136.1(3)
C23A C15A C22A C21A 48.8(5)
Zr2A C15A C22A C21A -67.0(3)
C16A C15A C22A C18A -2.5(3)
C23A C15A C22A C18A -177.5(3)
Zr2A C15A C22A C18A 66.60(18)
C16A C15A C22A Zr2A -69.1(2)
C23A C15A C22A Zr2A 115.9(3)
C20A C21A C22A C15A 135.0(3)
C28A C21A C22A C15A -48.2(5)
Zr2A C21A C22A C15A 66.4(3)
C20A C21A C22A C18A 1.5(3)
C28A C21A C22A C18A 178.3(3)
Zr2A C21A C22A C18A -67.13(18)
C20A C21A C22A Zr2A 68.58(19)
C28A C21A C22A Zr2A -114.5(3)
C17A C18A C22A C15A 0.8(3)
C19A C18A C22A C15A -144.7(2)
Zr2A C18A C22A C15A -71.58(18)
C17A C18A C22A C21A 145.6(2)
C19A C18A C22A C21A 0.0(3)
Zr2A C18A C22A C21A 73.20(19)
C17A C18A C22A Zr2A 72.4(2)
C19A C18A C22A Zr2A -73.17(19)
C34A C29A C30A C31A -23.6(4)
C35A C29A C30A C31A -178.4(2)
Zr1A C29A C30A C31A 43.4(2)
Zr2A C29A C30A C31A -67.0(2)
C34A C29A C30A C36A -178.7(3)
C35A C29A C30A C36A 26.5(4)
Zr1A C29A C30A C36A -111.7(2)
Zr2A C29A C30A C36A 137.9(3)
C34A C29A C30A Zr2A 43.3(2)
C35A C29A C30A Zr2A -111.5(2)
Zr1A C29A C30A Zr2A 110.39(8)
C34A C29A C30A Zr1A -67.1(2)
C35A C29A C30A Zr1A 138.1(3)
Zr2A C29A C30A Zr1A -110.39(8)
C29A C30A C31A C32A 13.5(4)
C36A C30A C31A C32A 169.4(3)
Zr2A C30A C31A C32A -57.1(3)
Zr1A C30A C31A C32A 55.9(2)
C29A C30A C31A Zr1A -42.4(2)
C36A C30A C31A Zr1A 113.5(2)
Zr2A C30A C31A Zr1A -112.98(9)
C29A C30A C31A Zr2A 70.5(2)
C36A C30A C31A Zr2A -133.5(3)
Zr1A C30A C31A Zr2A 112.98(9)
C30A C31A C32A C33A 8.1(4)
Zr1A C31A C32A C33A 68.1(2)
Zr2A C31A C32A C33A -45.8(2)
C30A C31A C32A Zr1A -60.0(3)
Zr2A C31A C32A Zr1A -113.90(9)
C30A C31A C32A Zr2A 53.9(2)
Zr1A C31A C32A Zr2A 113.90(9)
C31A C32A C33A C34A -18.3(4)
Zr1A C32A C33A C34A 47.4(2)
Zr2A C32A C33A C34A -65.5(2)
C31A C32A C33A Zr2A 47.3(2)
Zr1A C32A C33A Zr2A 112.90(9)
C31A C32A C33A Zr1A -65.6(2)
Zr2A C32A C33A Zr1A -112.90(9)
C30A C29A C34A C33A 14.0(4)
C35A C29A C34A C33A 169.4(3)
Zr1A C29A C34A C33A -56.6(2)
Zr2A C29A C34A C33A 56.5(2)
C30A C29A C34A Zr2A -42.5(2)
C35A C29A C34A Zr2A 112.9(2)
Zr1A C29A C34A Zr2A -113.14(8)
C30A C29A C34A Zr1A 70.6(2)
C35A C29A C34A Zr1A -134.0(2)
Zr2A C29A C34A Zr1A 113.14(8)
C32A C33A C34A C29A 7.5(4)
Zr2A C33A C34A C29A -60.9(2)
Zr1A C33A C34A C29A 53.6(2)
C32A C33A C34A Zr2A 68.4(2)
Zr1A C33A C34A Zr2A 114.53(9)
C32A C33A C34A Zr1A -46.2(2)
Zr2A C33A C34A Zr1A -114.53(9)
C8B C1B C2B C3B 2.9(3)
C9B C1B C2B C3B 176.8(3)
Zr1B C1B C2B C3B -56.2(2)
C8B C1B C2B C10B -176.9(3)
C9B C1B C2B C10B -3.0(5)
Zr1B C1B C2B C10B 124.0(3)
C8B C1B C2B Zr1B 59.11(18)
C9B C1B C2B Zr1B -127.0(3)
C1B C2B C3B C4B -2.5(3)
C10B C2B C3B C4B 177.3(3)
Zr1B C2B C3B C4B -58.27(18)
C1B C2B C3B C11B -176.7(3)
C10B C2B C3B C11B 3.1(5)
Zr1B C2B C3B C11B 127.6(3)
C1B C2B C3B Zr1B 55.7(2)
C10B C2B C3B Zr1B -124.5(3)
C2B C3B C4B C5B 135.0(3)
C11B C3B C4B C5B -51.1(5)
Zr1B C3B C4B C5B 67.0(3)
C2B C3B C4B C8B 1.1(3)
C11B C3B C4B C8B 175.1(3)
Zr1B C3B C4B C8B -66.91(18)
C2B C3B C4B Zr1B 68.0(2)
C11B C3B C4B Zr1B -118.0(3)
C3B C4B C5B C6B -137.0(3)
C8B C4B C5B C6B -3.2(3)
Zr1B C4B C5B C6B -69.2(2)
C3B C4B C5B C12B 44.9(5)
C8B C4B C5B C12B 178.8(3)
Zr1B C4B C5B C12B 112.7(3)
C3B C4B C5B Zr1B -67.8(3)
C8B C4B C5B Zr1B 66.05(18)
C4B C5B C6B C7B 4.2(3)
C12B C5B C6B C7B -177.6(3)
Zr1B C5B C6B C7B -56.1(2)
C4B C5B C6B C13B -176.8(3)
C12B C5B C6B C13B 1.4(5)
Zr1B C5B C6B C13B 122.9(3)
C4B C5B C6B Zr1B 60.31(18)
C12B C5B C6B Zr1B -121.5(3)
C5B C6B C7B C8B -3.5(3)
C13B C6B C7B C8B 177.5(3)
Zr1B C6B C7B C8B -59.03(18)
C5B C6B C7B C14B 178.2(3)
C13B C6B C7B C14B -0.7(5)
Zr1B C6B C7B C14B 122.7(3)
C5B C6B C7B Zr1B 55.5(2)
C13B C6B C7B Zr1B -123.5(3)
C2B C1B C8B C7B -136.8(3)
C9B C1B C8B C7B 49.2(5)
Zr1B C1B C8B C7B -67.7(3)
C2B C1B C8B C4B -2.2(3)
C9B C1B C8B C4B -176.1(3)
Zr1B C1B C8B C4B 66.93(19)
C2B C1B C8B Zr1B -69.1(2)
C9B C1B C8B Zr1B 116.9(3)
C6B C7B C8B C1B 136.2(3)
C14B C7B C8B C1B -45.6(5)
Zr1B C7B C8B C1B 68.0(3)
C6B C7B C8B C4B 1.5(3)
C14B C7B C8B C4B 179.7(3)
Zr1B C7B C8B C4B -66.71(19)
C6B C7B C8B Zr1B 68.2(2)
C14B C7B C8B Zr1B -113.6(3)
C5B C4B C8B C1B -144.4(2)
C3B C4B C8B C1B 0.7(3)
Zr1B C4B C8B C1B -73.0(2)
C5B C4B C8B C7B 1.0(3)
C3B C4B C8B C7B 146.1(2)
Zr1B C4B C8B C7B 72.41(19)
C5B C4B C8B Zr1B -71.36(19)
C3B C4B C8B Zr1B 73.67(19)
C22B C15B C16B C17B 3.1(4)
C23B C15B C16B C17B 180.0(3)
Zr2B C15B C16B C17B -57.0(2)
C22B C15B C16B C24B -178.7(3)
C23B C15B C16B C24B -1.8(5)
Zr2B C15B C16B C24B 121.2(3)
C22B C15B C16B Zr2B 60.1(2)
C23B C15B C16B Zr2B -123.0(3)
C15B C16B C17B C18B -2.2(4)
C24B C16B C17B C18B 179.7(3)
Zr2B C16B C17B C18B -58.3(2)
C15B C16B C17B C25B 178.1(3)
C24B C16B C17B C25B 0.0(5)
Zr2B C16B C17B C25B 122.0(3)
C15B C16B C17B Zr2B 56.1(2)
C24B C16B C17B Zr2B -122.0(3)
C16B C17B C18B C19B 135.5(3)
C25B C17B C18B C19B -44.8(5)
Zr2B C17B C18B C19B 68.4(3)
C16B C17B C18B C22B 0.4(3)
C25B C17B C18B C22B -179.9(3)
Zr2B C17B C18B C22B -66.7(2)
C16B C17B C18B Zr2B 67.1(2)
C25B C17B C18B Zr2B -113.2(3)
C22B C18B C19B C20B -2.0(3)
C17B C18B C19B C20B -136.8(3)
Zr2B C18B C19B C20B -68.5(2)
C22B C18B C19B C26B -172.7(3)
C17B C18B C19B C26B 52.4(5)
Zr2B C18B C19B C26B 120.8(3)
C22B C18B C19B Zr2B 66.49(19)
C17B C18B C19B Zr2B -68.3(3)
C18B C19B C20B C21B 2.9(3)
C26B C19B C20B C21B 173.7(3)
Zr2B C19B C20B C21B -56.2(2)
C18B C19B C20B C27B -177.5(3)
C26B C19B C20B C27B -6.7(5)
Zr2B C19B C20B C27B 123.4(3)
C18B C19B C20B Zr2B 59.10(19)
C26B C19B C20B Zr2B -130.1(3)
C19B C20B C21B C22B -2.6(3)
C27B C20B C21B C22B 177.8(3)
Zr2B C20B C21B C22B -58.81(19)
C19B C20B C21B C28B -178.3(3)
C27B C20B C21B C28B 2.0(5)
Zr2B C20B C21B C28B 125.4(3)
C19B C20B C21B Zr2B 56.2(2)
C27B C20B C21B Zr2B -123.4(3)
C20B C21B C22B C18B 1.3(3)
C28B C21B C22B C18B 176.8(3)
Zr2B C21B C22B C18B -67.0(2)
C20B C21B C22B C15B 134.6(3)
C28B C21B C22B C15B -49.8(5)
Zr2B C21B C22B C15B 66.4(3)
C20B C21B C22B Zr2B 68.2(2)
C28B C21B C22B Zr2B -116.2(3)
C19B C18B C22B C21B 0.5(3)
C17B C18B C22B C21B 145.9(3)
Zr2B C18B C22B C21B 73.1(2)
C19B C18B C22B C15B -144.0(3)
C17B C18B C22B C15B 1.4(3)
Zr2B C18B C22B C15B -71.3(2)
C19B C18B C22B Zr2B -72.6(2)
C17B C18B C22B Zr2B 72.8(2)
C16B C15B C22B C21B -136.1(4)
C23B C15B C22B C21B 47.2(5)
Zr2B C15B C22B C21B -67.0(3)
C16B C15B C22B C18B -2.7(3)
C23B C15B C22B C18B -179.5(3)
Zr2B C15B C22B C18B 66.3(2)
C16B C15B C22B Zr2B -69.1(2)
C23B C15B C22B Zr2B 114.2(3)
C34B C29B C30B C31B -22.2(4)
C35B C29B C30B C31B -177.4(3)
Zr1B C29B C30B C31B 44.3(2)
Zr2B C29B C30B C31B -66.1(2)
C34B C29B C30B C36B -178.1(3)
C35B C29B C30B C36B 26.7(4)
Zr1B C29B C30B C36B -111.6(3)
Zr2B C29B C30B C36B 138.0(3)
C34B C29B C30B Zr2B 43.9(2)
C35B C29B C30B Zr2B -111.3(3)
Zr1B C29B C30B Zr2B 110.38(9)
C34B C29B C30B Zr1B -66.5(2)
C35B C29B C30B Zr1B 138.3(3)
Zr2B C29B C30B Zr1B -110.38(9)
C29B C30B C31B C32B 11.8(4)
C36B C30B C31B C32B 168.1(3)
Zr2B C30B C31B C32B -57.8(3)
Zr1B C30B C31B C32B 55.1(3)
C29B C30B C31B Zr1B -43.3(2)
C36B C30B C31B Zr1B 112.9(3)
Zr2B C30B C31B Zr1B -112.90(9)
C29B C30B C31B Zr2B 69.6(2)
C36B C30B C31B Zr2B -134.2(3)
Zr1B C30B C31B Zr2B 112.90(9)
C30B C31B C32B C33B 9.4(4)
Zr1B C31B C32B C33B 68.6(2)
Zr2B C31B C32B C33B -45.5(2)
C30B C31B C32B Zr1B -59.2(3)
Zr2B C31B C32B Zr1B -114.13(9)
C30B C31B C32B Zr2B 54.9(3)
Zr1B C31B C32B Zr2B 114.13(9)
C31B C32B C33B C34B -19.1(4)
Zr1B C32B C33B C34B 47.1(2)
Zr2B C32B C33B C34B -66.0(2)
C31B C32B C33B Zr2B 46.9(2)
Zr1B C32B C33B Zr2B 113.11(10)
C31B C32B C33B Zr1B -66.2(2)
Zr2B C32B C33B Zr1B -113.11(10)
C30B C29B C34B C33B 12.9(4)
C35B C29B C34B C33B 168.8(3)
Zr1B C29B C34B C33B -57.2(3)
Zr2B C29B C34B C33B 56.3(3)
C30B C29B C34B Zr2B -43.4(2)
C35B C29B C34B Zr2B 112.6(3)
Zr1B C29B C34B Zr2B -113.47(9)
C30B C29B C34B Zr1B 70.1(2)
C35B C29B C34B Zr1B -134.0(3)
Zr2B C29B C34B Zr1B 113.47(9)
C32B C33B C34B C29B 8.4(4)
Zr2B C33B C34B C29B -60.8(3)
Zr1B C33B C34B C29B 54.3(3)
C32B C33B C34B Zr2B 69.1(2)
Zr1B C33B C34B Zr2B 115.03(9)
C32B C33B C34B Zr1B -45.9(2)
Zr2B C33B C34B Zr1B -115.03(9)
